data_7156058
loop_
_publ_author_name
'Liu, Jie-Jie'
'Huang, Hong-Yan'
'Cheng, Liang'
'Liu, Qi'
'Wang, Dong'
'Liu, Li'

_publ_section_title
;
 A catalyst-free intermolecular trans-iodoalkylation of alkynes.
;
_journal_issue 6
_journal_name_full 'Organic &amp; biomolecular chemistry'
_journal_page_first 899
_journal_page_last 903
_journal_paper_doi 10.1039/c7ob03159a
_journal_volume 16
_journal_year 2018
_chemical_formula_moiety 'C28 H25 N O3'
_chemical_formula_sum 'C28 H25 N O3'
_chemical_formula_weight 423.49
_space_group_crystal_system monoclinic
_space_group_IT_number 14
_space_group_name_Hall '-P 2ybc'
_space_group_name_H-M_alt 'P 1 21/c 1'
_symmetry_space_group_name_Hall '-P 2ybc'
_symmetry_space_group_name_H-M 'P 1 21/c 1'
_atom_sites_solution_hydrogens geom
_atom_sites_solution_primary dual
_audit_creation_date 2017-07-19
_audit_creation_method
;
Olex2 1.2
(compiled 2017.03.28 svn.r3405 for OlexSys, GUI svn.r5337)
;
_audit_update_record
;
2017-07-23 deposited with the CCDC.
2018-01-11 downloaded from the CCDC.
;
_cell_angle_alpha 90
_cell_angle_beta 97.127(6)
_cell_angle_gamma 90
_cell_formula_units_Z 4
_cell_length_a 12.790(4)
_cell_length_b 14.850(5)
_cell_length_c 12.068(4)
_cell_measurement_reflns_used 6342
_cell_measurement_temperature 173(2)
_cell_measurement_theta_max 27.4721
_cell_measurement_theta_min 2.1109
_cell_volume 2274.4(13)
_computing_cell_refinement 'CrystalClear (Rigaku Inc., 2007)'
_computing_data_collection 'CrystalClear (Rigaku Inc., 2007)'
_computing_data_reduction 'CrystalClear (Rigaku Inc., 2007)'
_computing_molecular_graphics 'Olex2 (Dolomanov et al., 2009)'
_computing_publication_material 'CIFTAB (Sheldrick, 2013)'
_computing_structure_refinement 'ShelXL (Sheldrick, 2015)'
_computing_structure_solution 'ShelXT (Sheldrick, 2015)'
_diffrn_ambient_temperature 173.15
_diffrn_measured_fraction_theta_full 0.999
_diffrn_measured_fraction_theta_max 0.999
_diffrn_measurement_device_type 'Saturn724+ CCD'
_diffrn_measurement_method '\w scans at fixed \c = 45\%'
_diffrn_radiation_monochromator graphite
_diffrn_radiation_type MoK\a
_diffrn_radiation_wavelength 0.71073
_diffrn_reflns_av_R_equivalents 0.0688
_diffrn_reflns_av_unetI/netI 0.0597
_diffrn_reflns_Laue_measured_fraction_full 0.999
_diffrn_reflns_Laue_measured_fraction_max 0.999
_diffrn_reflns_limit_h_max 14
_diffrn_reflns_limit_h_min -15
_diffrn_reflns_limit_k_max 17
_diffrn_reflns_limit_k_min -17
_diffrn_reflns_limit_l_max 14
_diffrn_reflns_limit_l_min -14
_diffrn_reflns_number 15603
_diffrn_reflns_point_group_measured_fraction_full 0.999
_diffrn_reflns_point_group_measured_fraction_max 0.999
_diffrn_reflns_theta_full 25.199
_diffrn_reflns_theta_max 25.199
_diffrn_reflns_theta_min 2.743
_diffrn_source 'Sealed Tube'
_exptl_absorpt_coefficient_mu 0.080
_exptl_absorpt_correction_T_max 1.0000
_exptl_absorpt_correction_T_min 0.83786
_exptl_absorpt_correction_type multi-scan
_exptl_absorpt_process_details 'CrystalClear (Rigaku Inc., 2007)'
_exptl_crystal_colour colorless
_exptl_crystal_density_diffrn 1.237
_exptl_crystal_description block
_exptl_crystal_F_000 896
_exptl_crystal_size_max 0.2
_exptl_crystal_size_mid 0.19
_exptl_crystal_size_min 0.11
_refine_diff_density_max 0.195
_refine_diff_density_min -0.160
_refine_diff_density_rms 0.042
_refine_ls_extinction_method none
_refine_ls_goodness_of_fit_ref 1.308
_refine_ls_hydrogen_treatment constr
_refine_ls_matrix_type full
_refine_ls_number_parameters 292
_refine_ls_number_reflns 4095
_refine_ls_number_restraints 0
_refine_ls_restrained_S_all 1.308
_refine_ls_R_factor_all 0.1177
_refine_ls_R_factor_gt 0.0982
_refine_ls_shift/su_max 0.001
_refine_ls_shift/su_mean 0.000
_refine_ls_structure_factor_coef Fsqd
_refine_ls_weighting_details 'w=1/[\s^2^(Fo^2^)+(0.0188P)^2^+2.0759P] where P=(Fo^2^+2Fc^2^)/3'
_refine_ls_weighting_scheme calc
_refine_ls_wR_factor_gt 0.1497
_refine_ls_wR_factor_ref 0.1567
_reflns_Friedel_coverage 0.000
_reflns_number_gt 3467
_reflns_number_total 4095
_reflns_threshold_expression 'I > 2\s(I)'
_cod_data_source_file c7ob03159a2.cif
_cod_data_source_block a
_cod_depositor_comments 'Adding full bibliography for 7156057--7156060.cif.'
_cod_original_cell_volume 2274.5(12)
_cod_database_code 7156058
_shelx_shelxl_version_number 2016/6
_shelx_space_group_comment
;
The symmetry employed for this shelxl refinement is uniquely defined
by the following loop, which should always be used as a source of
symmetry information in preference to the above space-group names.
They are only intended as comments.
;
_shelx_estimated_absorpt_t_max 0.991
_shelx_estimated_absorpt_t_min 0.984
_olex2_refinement_description
;
1. Fixed Uiso
 At 1.2 times of:
  All C(H) groups
 At 1.5 times of:
  All C(H,H,H) groups
2.a Aromatic/amide H refined with riding coordinates:
 C4(H4), C5(H5), C6(H6), C7(H7), C11(H11), C12(H12), C14(H14), C15(H15),
 C17(H17), C20(H20), C21(H21), C22(H22), C23(H23), C24(H24), C25(H25), C26(H26)
2.b Idealised Me refined as rotating group:
 C9(H9A,H9B,H9C), C16(H16A,H16B,H16C), C28(H28A,H28B,H28C)
;
_olex2_submission_special_instructions 'No special instructions were received'

loop_
_space_group_symop_operation_xyz
'x, y, z'
'-x, y+1/2, -z+1/2'
'-x, -y, -z'
'x, -y-1/2, z-1/2'

loop_
_atom_site_label
_atom_site_type_symbol
_atom_site_fract_x
_atom_site_fract_y
_atom_site_fract_z
_atom_site_U_iso_or_equiv
_atom_site_adp_type
_atom_site_occupancy
_atom_site_site_symmetry_order
_atom_site_calc_flag
_atom_site_refinement_flags_posn
O1 O 0.55216(18) 0.44593(17) 0.7008(2) 0.0472(7) Uani 1 1 d .
O2 O 0.99571(19) 0.61815(17) 0.3991(2) 0.0515(7) Uani 1 1 d .
O3 O 0.90510(18) 0.74373(17) 0.3482(2) 0.0479(7) Uani 1 1 d .
N1 N 0.5892(2) 0.5276(2) 0.8634(2) 0.0412(7) Uani 1 1 d .
C1 C 0.7363(2) 0.4605(2) 0.7946(3) 0.0332(8) Uani 1 1 d .
C2 C 0.6145(3) 0.4767(2) 0.7762(3) 0.0393(9) Uani 1 1 d .
C3 C 0.6789(3) 0.5536(2) 0.9345(3) 0.0361(8) Uani 1 1 d .
C4 C 0.6847(3) 0.6087(3) 1.0269(3) 0.0508(10) Uani 1 1 d .
H4 H 0.623289 0.634893 1.050180 0.061 Uiso 1 1 calc R
C5 C 0.7836(3) 0.6245(3) 1.0846(3) 0.0540(11) Uani 1 1 d .
H5 H 0.789880 0.661092 1.149650 0.065 Uiso 1 1 calc R
C6 C 0.8726(3) 0.5882(3) 1.0493(4) 0.0626(12) Uani 1 1 d .
H6 H 0.939588 0.600682 1.089813 0.075 Uiso 1 1 calc R
C7 C 0.8660(3) 0.5331(3) 0.9545(3) 0.0518(11) Uani 1 1 d .
H7 H 0.927759 0.509164 0.929253 0.062 Uiso 1 1 calc R
C8 C 0.7683(3) 0.5145(2) 0.8989(3) 0.0383(8) Uani 1 1 d .
C9 C 0.4834(3) 0.5651(3) 0.8660(3) 0.0535(11) Uani 1 1 d .
H9A H 0.484507 0.629885 0.850992 0.080 Uiso 1 1 calc GR
H9B H 0.461111 0.554779 0.939776 0.080 Uiso 1 1 calc GR
H9C H 0.433797 0.535504 0.808919 0.080 Uiso 1 1 calc GR
C10 C 0.7537(2) 0.3584(2) 0.8068(3) 0.0328(8) Uani 1 1 d .
C11 C 0.7293(3) 0.3041(2) 0.7135(3) 0.0356(8) Uani 1 1 d .
H11 H 0.703683 0.330952 0.643923 0.043 Uiso 1 1 calc R
C12 C 0.7416(3) 0.2121(2) 0.7199(3) 0.0391(9) Uani 1 1 d .
H12 H 0.723959 0.176508 0.654805 0.047 Uiso 1 1 calc R
C13 C 0.7792(3) 0.1705(2) 0.8193(3) 0.0438(9) Uani 1 1 d .
C14 C 0.8049(3) 0.2249(3) 0.9124(3) 0.0454(9) Uani 1 1 d .
H14 H 0.832248 0.198081 0.981463 0.054 Uiso 1 1 calc R
C15 C 0.7916(3) 0.3175(2) 0.9067(3) 0.0388(8) Uani 1 1 d .
H15 H 0.808558 0.353034 0.971888 0.047 Uiso 1 1 calc R
C16 C 0.7943(4) 0.0690(3) 0.8271(4) 0.0699(13) Uani 1 1 d .
H16A H 0.738400 0.042525 0.865309 0.105 Uiso 1 1 calc GR
H16B H 0.863000 0.055545 0.869143 0.105 Uiso 1 1 calc GR
H16C H 0.791068 0.043663 0.751759 0.105 Uiso 1 1 calc GR
C17 C 0.7930(2) 0.4950(2) 0.6991(3) 0.0334(8) Uani 1 1 d .
H17 H 0.854806 0.462578 0.687571 0.040 Uiso 1 1 calc R
C18 C 0.7691(2) 0.5640(2) 0.6288(3) 0.0306(8) Uani 1 1 d .
C19 C 0.6746(2) 0.6231(2) 0.6290(3) 0.0307(8) Uani 1 1 d .
C20 C 0.5911(3) 0.6174(2) 0.5437(3) 0.0400(9) Uani 1 1 d .
H20 H 0.594338 0.575955 0.484165 0.048 Uiso 1 1 calc R
C21 C 0.5038(3) 0.6715(3) 0.5451(3) 0.0495(10) Uani 1 1 d .
H21 H 0.446906 0.666495 0.486830 0.059 Uiso 1 1 calc R
C22 C 0.4976(3) 0.7329(3) 0.6300(3) 0.0467(10) Uani 1 1 d .
H22 H 0.436941 0.769743 0.630400 0.056 Uiso 1 1 calc R
C23 C 0.5807(3) 0.7401(2) 0.7143(3) 0.0409(9) Uani 1 1 d .
H23 H 0.577634 0.782531 0.772680 0.049 Uiso 1 1 calc R
C24 C 0.6689(3) 0.6852(2) 0.7140(3) 0.0338(8) Uani 1 1 d .
H24 H 0.725581 0.690345 0.772414 0.041 Uiso 1 1 calc R
C25 C 0.8437(2) 0.5838(2) 0.5488(3) 0.0321(8) Uani 1 1 d .
H25 H 0.901658 0.543838 0.548142 0.038 Uiso 1 1 calc R
C26 C 0.8380(3) 0.6523(2) 0.4771(3) 0.0336(8) Uani 1 1 d .
H26 H 0.779416 0.692083 0.472085 0.040 Uiso 1 1 calc R
C27 C 0.9215(3) 0.6667(2) 0.4058(3) 0.0348(8) Uani 1 1 d .
C28 C 0.9864(3) 0.7710(3) 0.2815(4) 0.0600(12) Uani 1 1 d .
H28A H 0.997254 0.723222 0.228090 0.090 Uiso 1 1 calc GR
H28B H 1.052251 0.781760 0.330457 0.090 Uiso 1 1 calc GR
H28C H 0.964658 0.826391 0.240946 0.090 Uiso 1 1 calc GR

loop_
_atom_site_aniso_label
_atom_site_aniso_U_11
_atom_site_aniso_U_22
_atom_site_aniso_U_33
_atom_site_aniso_U_23
_atom_site_aniso_U_13
_atom_site_aniso_U_12
O1 0.0347(14) 0.0555(17) 0.0508(16) 0.0076(14) 0.0028(12) 0.0015(12)
O2 0.0425(16) 0.0461(16) 0.0713(19) 0.0111(14) 0.0279(13) 0.0114(13)
O3 0.0369(14) 0.0512(16) 0.0588(16) 0.0223(14) 0.0186(12) 0.0080(12)
N1 0.0357(17) 0.0429(18) 0.0482(19) 0.0091(15) 0.0177(14) 0.0092(14)
C1 0.0295(18) 0.036(2) 0.0350(19) 0.0039(15) 0.0085(14) 0.0046(15)
C2 0.039(2) 0.039(2) 0.042(2) 0.0108(18) 0.0130(17) 0.0022(17)
C3 0.040(2) 0.037(2) 0.0324(19) 0.0071(16) 0.0113(15) 0.0049(16)
C4 0.061(3) 0.046(2) 0.048(2) 0.000(2) 0.020(2) 0.014(2)
C5 0.068(3) 0.046(2) 0.048(2) -0.010(2) 0.006(2) 0.014(2)
C6 0.056(3) 0.061(3) 0.067(3) -0.021(2) -0.007(2) 0.014(2)
C7 0.042(2) 0.056(3) 0.057(3) -0.012(2) 0.0052(19) 0.0121(19)
C8 0.038(2) 0.040(2) 0.038(2) 0.0025(17) 0.0095(16) 0.0037(17)
C9 0.037(2) 0.061(3) 0.068(3) 0.024(2) 0.0255(19) 0.0177(19)
C10 0.0241(17) 0.037(2) 0.039(2) 0.0047(16) 0.0115(14) 0.0024(15)
C11 0.0334(19) 0.039(2) 0.0350(19) 0.0104(16) 0.0059(14) 0.0019(16)
C12 0.037(2) 0.039(2) 0.044(2) 0.0014(17) 0.0131(16) -0.0044(16)
C13 0.036(2) 0.039(2) 0.059(3) 0.0126(19) 0.0166(18) 0.0022(17)
C14 0.046(2) 0.048(2) 0.043(2) 0.0158(19) 0.0082(17) 0.0051(19)
C15 0.037(2) 0.045(2) 0.035(2) 0.0048(17) 0.0086(15) 0.0027(17)
C16 0.080(3) 0.044(3) 0.086(3) 0.014(2) 0.012(3) 0.004(2)
C17 0.0266(18) 0.035(2) 0.040(2) -0.0002(16) 0.0107(14) 0.0017(15)
C18 0.0275(18) 0.0294(18) 0.0358(19) -0.0037(15) 0.0081(14) -0.0014(14)
C19 0.0257(17) 0.0324(19) 0.0361(19) 0.0051(15) 0.0122(14) 0.0008(15)
C20 0.034(2) 0.042(2) 0.043(2) -0.0005(17) 0.0016(16) 0.0043(17)
C21 0.033(2) 0.056(3) 0.059(3) 0.011(2) 0.0036(18) 0.0027(19)
C22 0.032(2) 0.044(2) 0.067(3) 0.018(2) 0.0206(19) 0.0121(17)
C23 0.047(2) 0.032(2) 0.048(2) 0.0050(17) 0.0231(18) 0.0054(17)
C24 0.0344(19) 0.0320(19) 0.0366(19) 0.0054(16) 0.0104(15) 0.0002(16)
C25 0.0259(18) 0.0323(19) 0.0390(19) -0.0038(16) 0.0080(14) 0.0029(15)
C26 0.0276(18) 0.0334(19) 0.041(2) -0.0032(16) 0.0088(15) 0.0016(15)
C27 0.031(2) 0.032(2) 0.041(2) 0.0018(16) 0.0070(15) 0.0003(16)
C28 0.045(2) 0.070(3) 0.069(3) 0.028(2) 0.026(2) 0.001(2)

loop_
_atom_type_symbol
_atom_type_description
_atom_type_scat_dispersion_real
_atom_type_scat_dispersion_imag
_atom_type_scat_source
C C 0.0033 0.0016 'International Tables Vol C Tables 4.2.6.8 and 6.1.1.4'
H H 0.0000 0.0000 'International Tables Vol C Tables 4.2.6.8 and 6.1.1.4'
N N 0.0061 0.0033 'International Tables Vol C Tables 4.2.6.8 and 6.1.1.4'
O O 0.0106 0.0060 'International Tables Vol C Tables 4.2.6.8 and 6.1.1.4'

loop_
_geom_angle_atom_site_label_1
_geom_angle_atom_site_label_2
_geom_angle_atom_site_label_3
_geom_angle
C27 O3 C28 116.7(3)
C2 N1 C3 111.7(3)
C2 N1 C9 122.3(3)
C3 N1 C9 124.8(3)
C8 C1 C2 101.5(3)
C8 C1 C10 115.1(3)
C8 C1 C17 110.3(3)
C10 C1 C2 107.2(3)
C17 C1 C2 113.6(3)
C17 C1 C10 109.0(3)
O1 C2 N1 125.8(3)
O1 C2 C1 126.5(3)
N1 C2 C1 107.6(3)
C4 C3 N1 128.2(3)
C4 C3 C8 122.1(3)
C8 C3 N1 109.7(3)
C3 C4 H4 121.2
C3 C4 C5 117.5(4)
C5 C4 H4 121.2
C4 C5 H5 119.4
C6 C5 C4 121.2(4)
C6 C5 H5 119.4
C5 C6 H6 119.6
C5 C6 C7 120.9(4)
C7 C6 H6 119.6
C6 C7 H7 120.8
C8 C7 C6 118.4(4)
C8 C7 H7 120.8
C3 C8 C1 109.2(3)
C7 C8 C1 130.8(3)
C7 C8 C3 119.9(3)
N1 C9 H9A 109.5
N1 C9 H9B 109.5
N1 C9 H9C 109.5
H9A C9 H9B 109.5
H9A C9 H9C 109.5
H9B C9 H9C 109.5
C11 C10 C1 118.7(3)
C15 C10 C1 123.2(3)
C15 C10 C11 118.1(3)
C10 C11 H11 119.4
C12 C11 C10 121.2(3)
C12 C11 H11 119.4
C11 C12 H12 119.4
C11 C12 C13 121.1(4)
C13 C12 H12 119.4
C12 C13 C14 117.7(3)
C12 C13 C16 121.6(4)
C14 C13 C16 120.7(4)
C13 C14 H14 119.3
C15 C14 C13 121.4(3)
C15 C14 H14 119.3
C10 C15 C14 120.5(3)
C10 C15 H15 119.8
C14 C15 H15 119.8
C13 C16 H16A 109.5
C13 C16 H16B 109.5
C13 C16 H16C 109.5
H16A C16 H16B 109.5
H16A C16 H16C 109.5
H16B C16 H16C 109.5
C1 C17 H17 115.0
C18 C17 C1 129.9(3)
C18 C17 H17 115.0
C17 C18 C19 124.7(3)
C17 C18 C25 116.9(3)
C25 C18 C19 118.3(3)
C20 C19 C18 120.6(3)
C24 C19 C18 120.6(3)
C24 C19 C20 118.8(3)
C19 C20 H20 119.9
C21 C20 C19 120.2(3)
C21 C20 H20 119.9
C20 C21 H21 119.5
C20 C21 C22 121.0(4)
C22 C21 H21 119.5
C21 C22 H22 120.4
C21 C22 C23 119.2(3)
C23 C22 H22 120.4
C22 C23 H23 119.9
C22 C23 C24 120.2(3)
C24 C23 H23 119.9
C19 C24 C23 120.6(3)
C19 C24 H24 119.7
C23 C24 H24 119.7
C18 C25 H25 116.9
C26 C25 C18 126.3(3)
C26 C25 H25 116.9
C25 C26 H26 119.8
C25 C26 C27 120.4(3)
C27 C26 H26 119.8
O2 C27 O3 123.4(3)
O2 C27 C26 126.1(3)
O3 C27 C26 110.5(3)
O3 C28 H28A 109.5
O3 C28 H28B 109.5
O3 C28 H28C 109.5
H28A C28 H28B 109.5
H28A C28 H28C 109.5
H28B C28 H28C 109.5

loop_
_geom_bond_atom_site_label_1
_geom_bond_atom_site_label_2
_geom_bond_distance
O1 C2 1.222(4)
O2 C27 1.203(4)
O3 C27 1.341(4)
O3 C28 1.449(4)
N1 C2 1.366(4)
N1 C3 1.399(4)
N1 C9 1.467(4)
C1 C2 1.564(5)
C1 C8 1.506(5)
C1 C10 1.536(5)
C1 C17 1.525(4)
C3 C4 1.378(5)
C3 C8 1.397(5)
C4 H4 0.9500
C4 C5 1.385(5)
C5 H5 0.9500
C5 C6 1.375(5)
C6 H6 0.9500
C6 C7 1.401(5)
C7 H7 0.9500
C7 C8 1.371(5)
C9 H9A 0.9800
C9 H9B 0.9800
C9 H9C 0.9800
C10 C11 1.389(5)
C10 C15 1.384(5)
C11 H11 0.9500
C11 C12 1.377(5)
C12 H12 0.9500
C12 C13 1.381(5)
C13 C14 1.391(5)
C13 C16 1.521(5)
C14 H14 0.9500
C14 C15 1.385(5)
C15 H15 0.9500
C16 H16A 0.9800
C16 H16B 0.9800
C16 H16C 0.9800
C17 H17 0.9500
C17 C18 1.341(4)
C18 C19 1.494(4)
C18 C25 1.470(4)
C19 C20 1.392(4)
C19 C24 1.388(4)
C20 H20 0.9500
C20 C21 1.379(5)
C21 H21 0.9500
C21 C22 1.381(5)
C22 H22 0.9500
C22 C23 1.381(5)
C23 H23 0.9500
C23 C24 1.391(5)
C24 H24 0.9500
C25 H25 0.9500
C25 C26 1.331(4)
C26 H26 0.9500
C26 C27 1.469(4)
C28 H28A 0.9800
C28 H28B 0.9800
C28 H28C 0.9800
